data_4511413
loop_
_publ_author_name
'Gagnon, Kevin J.'
'Teat, Simon J.'
'Beal, Zachary J.'
'Embry, Alyssa M.'
'Strayer, Megan E.'
'Clearfield, Abraham'

_publ_section_title
;
 Isoreticular Investigation into the Formation of Four New Zinc
 Alkylbisphosphonate Families
;
_journal_issue 7
_journal_name_full 'Crystal Growth &amp; Design'
_journal_page_first 3612
_journal_paper_doi 10.1021/cg500568e
_journal_volume 14
_journal_year 2014
_chemical_formula_sum 'C3 H8 O6 P2 Zn'
_chemical_formula_weight 267.40
_chemical_name_systematic
; 
 ? 
;
_space_group_IT_number 14
_symmetry_cell_setting monoclinic
_symmetry_space_group_name_Hall '-P 2yn'
_symmetry_space_group_name_H-M 'P 1 21/n 1'
_atom_sites_solution_hydrogens geom
_atom_sites_solution_primary direct
_atom_sites_solution_secondary difmap
_audit_creation_method SHELXL-97
_cell_angle_alpha 90.00
_cell_angle_beta 93.344(9)
_cell_angle_gamma 90.00
_cell_formula_units_Z 4
_cell_length_a 8.595(7)
_cell_length_b 5.056(4)
_cell_length_c 18.096(15)
_cell_measurement_reflns_used 4981
_cell_measurement_temperature 100(2)
_cell_measurement_theta_max 33.5255
_cell_measurement_theta_min 4.383
_cell_volume 785.0(11)
_computing_cell_refinement 'Bruker SAINT v7.68a'
_computing_data_collection 'Bruker APEX 2'
_computing_data_reduction 'Bruker SAINT v7.68a'
_computing_molecular_graphics 'Bruker SHELXTL'
_computing_publication_material 'Bruker SHELXTL & local programs'
_computing_structure_refinement 'Bruker SHELXTL'
_computing_structure_solution 'Bruker SHELXTL'
_diffrn_ambient_temperature 100(2)
_diffrn_measured_fraction_theta_full 0.996
_diffrn_measured_fraction_theta_max 0.996
_diffrn_measurement_device_type 'Bruker APEX II CCD diffractometer'
_diffrn_measurement_method '\w rotation with narrow frames'
_diffrn_radiation_monochromator 'silicon 111'
_diffrn_radiation_source 'Advanced Light Source station 11.3.1'
_diffrn_radiation_type synchrotron
_diffrn_radiation_wavelength 0.77490
_diffrn_reflns_av_R_equivalents 0.0541
_diffrn_reflns_av_sigmaI/netI 0.0328
_diffrn_reflns_limit_h_max 11
_diffrn_reflns_limit_h_min -11
_diffrn_reflns_limit_k_max 6
_diffrn_reflns_limit_k_min -6
_diffrn_reflns_limit_l_max 24
_diffrn_reflns_limit_l_min -24
_diffrn_reflns_number 14326
_diffrn_reflns_theta_full 31.56
_diffrn_reflns_theta_max 31.56
_diffrn_reflns_theta_min 4.38
_exptl_absorpt_coefficient_mu 4.451
_exptl_absorpt_correction_T_max 0.8420
_exptl_absorpt_correction_T_min 0.6645
_exptl_absorpt_correction_type multi-scan
_exptl_absorpt_process_details 'SADABS 2008/1 Bruker AXS Madison WI USA'
_exptl_crystal_colour colorless
_exptl_crystal_density_diffrn 2.262
_exptl_crystal_density_method 'not measured'
_exptl_crystal_description blade
_exptl_crystal_F_000 536
_exptl_crystal_size_max 0.10
_exptl_crystal_size_mid 0.06
_exptl_crystal_size_min 0.04
_refine_diff_density_max 0.501
_refine_diff_density_min -0.710
_refine_diff_density_rms 0.109
_refine_ls_extinction_method none
_refine_ls_goodness_of_fit_ref 1.084
_refine_ls_hydrogen_treatment constr
_refine_ls_matrix_type full
_refine_ls_number_parameters 109
_refine_ls_number_reflns 2023
_refine_ls_number_restraints 0
_refine_ls_restrained_S_all 1.084
_refine_ls_R_factor_all 0.0327
_refine_ls_R_factor_gt 0.0289
_refine_ls_shift/su_max 0.001
_refine_ls_shift/su_mean 0.000
_refine_ls_structure_factor_coef Fsqd
_refine_ls_weighting_details 'calc w=1/[\s^2^(Fo^2^)+(0.0393P)^2^+0.6424P] where P=(Fo^2^+2Fc^2^)/3'
_refine_ls_weighting_scheme calc
_refine_ls_wR_factor_gt 0.0778
_refine_ls_wR_factor_ref 0.0794
_reflns_number_gt 1781
_reflns_number_total 2023
_reflns_threshold_expression >2sigma(I)
_cod_data_source_file cg500568e_si_002.cif
_cod_data_source_block zas3
_cod_depositor_comments 'Adding full bibliography for 4511411--4511421.cif.'
_cod_original_cell_volume 785.1(11)
_cod_original_sg_symbol_H-M P2(1)/n
_cod_database_code 4511413

loop_
_symmetry_equiv_pos_as_xyz
'x, y, z'
'-x+1/2, y+1/2, -z+1/2'
'-x, -y, -z'
'x-1/2, -y-1/2, z-1/2'

loop_
_atom_site_label
_atom_site_type_symbol
_atom_site_fract_x
_atom_site_fract_y
_atom_site_fract_z
_atom_site_U_iso_or_equiv
_atom_site_adp_type
_atom_site_occupancy
_atom_site_symmetry_multiplicity
_atom_site_calc_flag
_atom_site_refinement_flags
Zn1 Zn 0.56076(3) 0.57088(6) 0.190998(16) 0.01458(10) Uani 1 1 d .
P1 P 0.37445(7) 0.09747(13) 0.12926(4) 0.01433(14) Uani 1 1 d .
P2 P 0.59496(7) 0.26918(13) 0.34456(3) 0.01431(15) Uani 1 1 d .
O4 O 0.5042(2) 0.4372(4) 0.28722(10) 0.0164(4) Uani 1 1 d .
O5 O 0.4766(2) 0.0955(4) 0.38633(11) 0.0190(4) Uani 1 1 d .
H5A H 0.4286 -0.0055 0.3560 0.028 Uiso 1 1 calc R
O1 O 0.2259(2) 0.2205(4) 0.16447(10) 0.0175(4) Uani 1 1 d .
H6 H 0.1714 0.0985 0.1810 0.026 Uiso 1 1 calc R
O2 O 0.4812(2) 0.3259(4) 0.11533(10) 0.0172(4) Uani 1 1 d .
O6 O 0.7824(2) 0.6014(4) 0.18764(11) 0.0194(4) Uani 1 1 d .
O3 O 0.4392(2) 0.8868(4) 0.18056(11) 0.0210(4) Uani 1 1 d .
C3 C 0.6724(3) 0.4799(5) 0.41643(14) 0.0180(5) Uani 1 1 d .
H3A H 0.7530 0.5941 0.3960 0.022 Uiso 1 1 calc R
H3B H 0.5879 0.5966 0.4320 0.022 Uiso 1 1 calc R
C1 C 0.3088(3) -0.0417(5) 0.04185(14) 0.0171(5) Uani 1 1 d .
H1A H 0.3969 -0.1364 0.0209 0.021 Uiso 1 1 calc R
H1B H 0.2265 -0.1735 0.0502 0.021 Uiso 1 1 calc R
C2 C 0.7445(3) 0.3388(6) 0.48494(14) 0.0184(5) Uani 1 1 d .
H2A H 0.8296 0.2213 0.4704 0.022 Uiso 1 1 calc R
H2B H 0.6645 0.2283 0.5072 0.022 Uiso 1 1 calc R

loop_
_atom_site_aniso_label
_atom_site_aniso_U_11
_atom_site_aniso_U_22
_atom_site_aniso_U_33
_atom_site_aniso_U_23
_atom_site_aniso_U_13
_atom_site_aniso_U_12
Zn1 0.01205(15) 0.01549(17) 0.01619(16) 0.00073(11) 0.00079(11) 0.00012(10)
P1 0.0122(3) 0.0146(3) 0.0162(3) 0.0005(2) 0.0005(2) 0.0007(2)
P2 0.0115(3) 0.0158(3) 0.0157(3) 0.0012(2) 0.0008(2) 0.0007(2)
O4 0.0140(8) 0.0195(10) 0.0157(9) 0.0029(7) 0.0000(7) 0.0021(7)
O5 0.0169(8) 0.0194(10) 0.0207(9) 0.0011(7) 0.0018(7) -0.0037(7)
O1 0.0134(8) 0.0161(9) 0.0236(9) 0.0016(7) 0.0051(7) 0.0014(7)
O2 0.0150(8) 0.0182(9) 0.0184(9) -0.0018(7) 0.0009(7) -0.0046(7)
O6 0.0140(8) 0.0198(10) 0.0245(10) 0.0006(8) 0.0005(7) -0.0034(7)
O3 0.0225(9) 0.0200(10) 0.0203(9) 0.0016(8) -0.0014(8) 0.0058(8)
C3 0.0176(12) 0.0171(13) 0.0190(12) 0.0018(10) -0.0015(10) -0.0007(10)
C1 0.0166(11) 0.0166(13) 0.0180(12) -0.0012(9) 0.0000(10) -0.0013(9)
C2 0.0176(11) 0.0179(13) 0.0193(12) 0.0011(10) -0.0030(10) -0.0005(10)

loop_
_atom_type_symbol
_atom_type_description
_atom_type_scat_dispersion_real
_atom_type_scat_dispersion_imag
_atom_type_scat_source
C C -0.0020 0.0020 'WCROMER Program in WinGX L.Kissel & R.H.Pratt Acta Cryst A46 170 1990'
H H 0.0000 0.0000 'WCROMER Program in WinGX L.Kissel & R.H.Pratt Acta Cryst A46 170 1990'
O O -0.0041 0.0074 'WCROMER Program in WinGX L.Kissel & R.H.Pratt Acta Cryst A46 170 1990'
P P 0.1013 0.1134 'WCROMER Program in WinGX L.Kissel & R.H.Pratt Acta Cryst A46 170 1990'
Zn Zn 0.1940 1.6718 'WCROMER Program in WinGX L.Kissel & R.H.Pratt Acta Cryst A46 170 1990'

loop_
_geom_angle_atom_site_label_1
_geom_angle_atom_site_label_2
_geom_angle_atom_site_label_3
_geom_angle
_geom_angle_site_symmetry_1
_geom_angle_site_symmetry_3
O3 Zn1 O6 117.91(9) . .
O3 Zn1 O2 107.19(9) . .
O6 Zn1 O2 109.83(8) . .
O3 Zn1 O4 102.36(8) . .
O6 Zn1 O4 110.82(8) . .
O2 Zn1 O4 108.16(9) . .
O3 P1 O2 116.16(12) 1_545 .
O3 P1 O1 107.98(12) 1_545 .
O2 P1 O1 106.19(12) . .
O3 P1 C1 110.73(13) 1_545 .
O2 P1 C1 108.48(12) . .
O1 P1 C1 106.81(12) . .
O6 P2 O4 113.31(12) 2_645 .
O6 P2 O5 111.17(12) 2_645 .
O4 P2 O5 108.63(12) . .
O6 P2 C3 112.43(13) 2_645 .
O4 P2 C3 108.63(13) . .
O5 P2 C3 102.01(13) . .
P2 O4 Zn1 131.01(12) . .
P2 O5 H5A 109.5 . .
P1 O1 H6 109.5 . .
P1 O2 Zn1 124.38(12) . .
P2 O6 Zn1 141.44(13) 2_655 .
P1 O3 Zn1 146.74(13) 1_565 .
C2 C3 P2 115.4(2) . .
C2 C3 H3A 108.4 . .
P2 C3 H3A 108.4 . .
C2 C3 H3B 108.4 . .
P2 C3 H3B 108.4 . .
H3A C3 H3B 107.5 . .
C2 C1 P1 114.37(19) 4_565 .
C2 C1 H1A 108.7 4_565 .
P1 C1 H1A 108.7 . .
C2 C1 H1B 108.7 4_565 .
P1 C1 H1B 108.7 . .
H1A C1 H1B 107.6 . .
C3 C2 C1 110.2(2) . 4_666
C3 C2 H2A 109.6 . .
C1 C2 H2A 109.6 4_666 .
C3 C2 H2B 109.6 . .
C1 C2 H2B 109.6 4_666 .
H2A C2 H2B 108.1 . .

loop_
_geom_bond_atom_site_label_1
_geom_bond_atom_site_label_2
_geom_bond_distance
_geom_bond_site_symmetry_2
Zn1 O3 1.912(2) .
Zn1 O6 1.916(2) .
Zn1 O2 1.941(2) .
Zn1 O4 1.956(2) .
P1 O3 1.499(2) 1_545
P1 O2 1.505(2) .
P1 O1 1.587(2) .
P1 C1 1.792(3) .
P2 O6 1.497(2) 2_645
P2 O4 1.521(2) .
P2 O5 1.571(2) .
P2 C3 1.780(3) .
O5 H5A 0.8400 .
O1 H6 0.8400 .
C3 C2 1.530(4) .
C3 H3A 0.9900 .
C3 H3B 0.9900 .
C1 C2 1.534(4) 4_565
C1 H1A 0.9900 .
C1 H1B 0.9900 .
C2 H2A 0.9900 .
C2 H2B 0.9900 .

loop_
_geom_hbond_atom_site_label_D
_geom_hbond_atom_site_label_H
_geom_hbond_atom_site_label_A
_geom_hbond_distance_DH
_geom_hbond_distance_HA
_geom_hbond_distance_DA
_geom_hbond_angle_DHA
_geom_hbond_site_symmetry_A
O5 H5A O1 0.84 1.94 2.699(3) 149.8 2_545
O1 H6 O4 0.84 1.84 2.632(3) 157.3 2_545
